data_2001144
loop_
_publ_author_name
'Lis, T.'
'Utko, J.'
'Sobota, P.'

_publ_contact_author
;     Lis, Tadeusz
      Institute of Chemistry
       University of Wroc\/law
       ul. Joliot-Curie 14
       50-383 Wroc\/law
       Poland
       e-mail TLIS AT PLWRUW11.BITNET
;
_publ_section_title
;
 Structure of di-\m-chloro-bis[(allyl
 acetate-<i>O</i>)trichlorotitanium(IV)] at 80 K
;
_journal_issue 12
_journal_name_full 'Acta Crystallographica Section C'
_journal_page_first 2089
_journal_page_last 2091
_journal_paper_doi 10.1107/S0108270193006110
_journal_volume 49
_journal_year 1993
_chemical_formula_moiety '(C5 H8 O2)2 , Cl8 , Ti2'
_chemical_formula_sum 'C10 H16 Cl8 O4 Ti2'
_chemical_formula_weight 579.7
_chemical_name_systematic
;
di-\m-chlorobis[trichloro(allyl acetate-O)]dititanium(IV)
;
_space_group_IT_number 14
_symmetry_cell_setting monoclinic
_symmetry_space_group_name_Hall '-P 2yab'
_symmetry_space_group_name_H-M 'P 1 21/a 1'
_cell_angle_alpha 90
_cell_angle_beta 101.27(9)
_cell_angle_gamma 90
_cell_formula_units_Z 2
_cell_length_a 13.381(12)
_cell_length_b 8.910(9)
_cell_length_c 9.178(9)
_cell_measurement_reflns_used 25
_cell_measurement_temperature 80(1)
_cell_measurement_theta_max 12
_cell_measurement_theta_min 10
_cell_volume 1073.1(18)
_computing_data_collection 'Kuma KM4 software (1989)'
_computing_structure_refinement 'SHELX76 (Sheldrick, 1976)'
_diffrn_ambient_temperature 80
_diffrn_measurement_device 'Kuma KM4 automated four-circle \k-axis diffractometer'
_diffrn_measurement_method \w/2\q
_diffrn_radiation_monochromator graphite
_diffrn_radiation_source 'X-ray tube'
_diffrn_radiation_type MoK\a
_diffrn_radiation_wavelength 0.7093
_diffrn_reflns_av_R_equivalents 0.017
_diffrn_reflns_limit_h_max 14
_diffrn_reflns_limit_h_min 0
_diffrn_reflns_limit_k_max 11
_diffrn_reflns_limit_k_min 0
_diffrn_reflns_limit_l_max 11
_diffrn_reflns_limit_l_min -12
_diffrn_reflns_number 2515
_diffrn_reflns_reduction_process 'Kuma KM4 software (Kuma Diffraction, 1989)'
_diffrn_reflns_theta_max 28
_diffrn_reflns_theta_min 2
_diffrn_standards_decay_% -5
_diffrn_standards_interval_count 100
_diffrn_standards_number 3
_exptl_absorpt_coefficient_mu 1.73
_exptl_absorpt_correction_T_max 1.114
_exptl_absorpt_correction_T_min 0.927
_exptl_absorpt_correction_type empirical
_exptl_crystal_colour yellow
_exptl_crystal_density_diffrn 1.794(4)
_exptl_crystal_density_meas 1.69
_exptl_crystal_description 'columnar habit'
_exptl_crystal_F_000 576
_exptl_crystal_size_max 0.5
_exptl_crystal_size_mid 0.4
_exptl_crystal_size_min 0.4
_refine_diff_density_max 0.45
_refine_diff_density_min -0.43
_refine_ls_hydrogen_treatment refall
_refine_ls_matrix_type full
_refine_ls_number_constraints 0
_refine_ls_number_parameters 141
_refine_ls_number_reflns 2258
_refine_ls_number_restraints 0
_refine_ls_R_factor_obs 0.0258
_refine_ls_shift/esd_max 0.09
_refine_ls_structure_factor_coef F
_refine_ls_weighting_details 'w = 1/\s^2^(F~o~)'
_refine_ls_weighting_scheme calc
_refine_ls_wR_factor_obs 0.0280
_reflns_number_observed 2258
_reflns_number_total 2412
_reflns_observed_criterion F>6.0\s(F)
_cod_data_source_file ka1046.cif
_cod_data_source_block C10H16Cl8O4Ti2
_cod_depositor_comments
;
The following automatic conversions were performed:

'_refine_ls_weighting_scheme' value 'calc w = 1/\s^2^(F~o~)' was
changed to 'calc'. New tag '_refine_ls_weighting_details' was
created. The value of the new tag was set to 'w = 1/\s^2^(F~o~)'.

Automatic conversion script
Id: cif_fix_values 3143 2015-03-26 13:38:13Z robertas 
;
_cod_original_cell_volume '1073.1(19) [1135.3(17)]'
_cod_original_sg_symbol_H-M 'P 21/a'
_cod_database_code 2001144

loop_
_symmetry_equiv_pos_as_xyz
+x,+y,+z
0.5-x,0.5+y,-z
-x,-y,-z
0.5+x,0.5-y,z

loop_
_atom_site_aniso_label
_atom_site_aniso_U_11
_atom_site_aniso_U_22
_atom_site_aniso_U_33
_atom_site_aniso_U_12
_atom_site_aniso_U_13
_atom_site_aniso_U_23
Ti 0.0154(3) 0.0063(3) 0.0063(3) 0.0002(2) 0.0036(2) -0.0004(2)
Cl(1) 0.0129(4) 0.0077(3) 0.0101(3) 0.0011(3) 0.0030(3) -0.0008(3)
Cl(2) 0.0170(4) 0.0116(4) 0.0132(4) -0.0023(3) 0.0023(3) -0.0012(3)
Cl(3) 0.0206(4) 0.0084(3) 0.0145(3) 0.0026(3) 0.0076(3) -0.0006(3)
Cl(4) 0.0226(4) 0.0117(4) 0.0076(3) -0.0001(3) 0.0052(3) 0.0009(3)
O(1) 0.0186(12) 0.0070(9) 0.0086(9) -0.0011(8) 0.0058(8) 0.0000(8)
O(2) 0.0150(12) 0.0136(10) 0.0087(9) 0.0012(9) 0.0048(8) 0.0015(8)
C(1) 0.0170(18) 0.0189(16) 0.0154(14) -0.0015(14) 0.0061(12) 0.0043(12)
C(2) 0.0194(17) 0.0049(12) 0.0112(12) -0.0019(11) 0.0032(11) -0.0014(10)
C(3) 0.0150(16) 0.0146(14) 0.0115(13) 0.0017(12) 0.0041(11) 0.0011(11)
C(4) 0.0171(16) 0.0165(14) 0.0111(13) -0.0017(12) 0.0042(11) -0.0004(11)
C(5) 0.0276(19) 0.0179(16) 0.0148(14) 0.0012(14) 0.0028(13) 0.0024(12)

loop_
_atom_site_label
_atom_site_fract_x
_atom_site_fract_y
_atom_site_fract_z
_atom_site_U_iso_or_equiv
Ti 0.02786(4) 0.19276(5) 0.09401(5) 0.0091(2)
Cl(1) -0.11888(5) 0.03580(7) -0.03146(7) 0.0101(2)
Cl(2) 0.17560(5) 0.31044(7) 0.16395(7) 0.0141(2)
Cl(3) -0.07986(6) 0.37790(7) 0.10842(7) 0.0140(2)
Cl(4) 0.02141(6) 0.08821(7) 0.31313(7) 0.0137(2)
O(1) 0.02809(15) 0.2461(2) -0.12001(18) 0.0110(6)
O(2) 0.01256(15) 0.2936(2) -0.35898(19) 0.0122(6)
C(1) 0.1727(3) 0.2076(4) -0.2341(3) 0.0167(10)
C(2) 0.0670(2) 0.2499(3) -0.2323(3) 0.0118(9)
C(3) -0.0945(2) 0.3278(3) -0.3594(3) 0.0134(9)
C(4) -0.1461(2) 0.3568(3) -0.5151(3) 0.0147(9)
C(5) -0.2061(3) 0.4717(4) -0.5547(3) 0.0202(10)
H(11) 0.227(3) 0.265(5) -0.161(4) 0.036(11)
H(12) 0.188(3) 0.235(4) -0.323(4) 0.023(9)
H(13) 0.180(3) 0.112(5) -0.193(4) 0.044(12)
H(3) -0.119(3) 0.246(4) -0.311(4) 0.026(10)
H(31) -0.099(3) 0.405(4) -0.303(4) 0.014(9)
H(4) -0.133(3) 0.285(4) -0.585(4) 0.025(10)
H(5) -0.254(3) 0.463(4) -0.657(4) 0.029(10)
H(51) -0.219(3) 0.544(4) -0.483(4) 0.025(10)

loop_
_atom_type_symbol
_atom_type_scat_dispersion_real
_atom_type_scat_dispersion_imag
_atom_type_scat_source
Ti 0.248 0.446 International_Tables_Vol_IV_Table_2.2B
Cl 0.132 0.159 International_Tables_Vol_IV_Table_2.2B
O 0.008 0.006 International_Tables_Vol_IV_Table_2.2B
C 0.002 0.002 International_Tables_Vol_IV_Table_2.2B
H 0 0 International_Tables_Vol_IV_Table_2.2B

loop_
_geom_angle_atom_site_label_1
_geom_angle_atom_site_label_2
_geom_angle_atom_site_label_3
_geom_angle_site_symmetry_1
_geom_angle_site_symmetry_2
_geom_angle_site_symmetry_3
_geom_angle
_geom_angle_publ_flag
Cl(1) Ti Cl(1) . . 3_555 79.20(10) yes
Cl(1) Ti Cl(2) . . . 166.50(10) yes
Cl(1) Ti Cl(3) . . . 89.00(10) yes
Cl(1) Ti Cl(4) . . . 90.90(10) yes
Cl(1) Ti Cl(2) 3_555 . . 90.30(10) yes
Cl(1) Ti Cl(3) 3_555 . . 167.20(10) yes
Cl(1) Ti Cl(4) 3_555 . . 88.50(10) yes
Cl(2) Ti Cl(3) . . . 100.60(10) yes
Cl(2) Ti Cl(4) . . . 97.20(10) yes
Cl(3) Ti Cl(4) . . . 96.70(10) yes
O(1) Ti Cl(1) . . . 80.50(10) yes
O(1) Ti Cl(1) . . 3_555 82.80(10) yes
O(1) Ti Cl(2) . . . 90.00(10) yes
O(1) Ti Cl(3) . . . 90.40(10) yes
O(1) Ti Cl(4) . . . 168.70(10) yes
Ti Cl(1) Ti 3_555 . . 100.80(10) yes
Ti O(1) C(2) . . . 153.2(2) yes
O(1) C(2) O(2) . . . 119.7(3) yes
O(1) C(2) C(1) . . . 124.3(3) yes
O(2) C(2) C(1) . . . 116.0(3) yes
C(2) O(2) C(3) . . . 116.1(3) yes
O(2) C(3) C(4) . . . 108.0(3) yes
C(3) C(4) C(5) . . . 123.3(3) yes

loop_
_geom_bond_atom_site_label_1
_geom_bond_atom_site_label_2
_geom_bond_site_symmetry_1
_geom_bond_site_symmetry_2
_geom_bond_distance
_geom_bond_publ_flag
Ti Ti . 3_555 3.851(4) yes
Ti Cl(1) . . 2.501(2) yes
Ti Cl(1) . 3_555 2.497(2) yes
Ti Cl(2) . . 2.219(2) yes
Ti Cl(3) . . 2.212(2) yes
Ti Cl(4) . . 2.233(2) yes
Ti O(1) . . 2.022(2) yes
O(1) C(2) . . 1.243(3) yes
C(1) C(2) . . 1.467(5) yes
O(2) C(2) . . 1.305(3) yes
O(2) C(3) . . 1.464(4) yes
C(3) C(4) . . 1.483(4) yes
C(4) C(5) . . 1.308(4) yes

loop_
_geom_torsion_atom_site_label_1
_geom_torsion_atom_site_label_2
_geom_torsion_atom_site_label_3
_geom_torsion_atom_site_label_4
_geom_torsion_site_symmetry_1
_geom_torsion_site_symmetry_2
_geom_torsion_site_symmetry_3
_geom_torsion_site_symmetry_4
_geom_torsion
_geom_torsion_publ_flag
Ti O(1) C(2) C(1) . . . . -8.7(7) yes
Ti O(1) C(2) O(2) . . . . 171.2(5) yes
O(1) C(2) O(2) C(3) . . . . -3.2(5) yes
C(2) O(2) C(3) C(4) . . . . -173.2(5) yes
O(2) C(3) C(4) C(5) . . . . -132.9(6) yes
C(1) C(2) O(2) C(3) . . . . 176.7(4) yes
